data_4348715
loop_
_publ_author_name
'Milin, Eric'
'Bela\"id, Sabrina'
'Patinec, V\'eronique'
'Triki, Smail'
'Chastanet, Guillaume'
'Marchivie, Mathieu'

_publ_section_title
;
 Dinuclear Spin-Crossover Complexes Based on Tetradentate and Bridging
 Cyanocarbanion Ligands.
;
_journal_issue 17
_journal_name_full 'Inorganic chemistry'
_journal_page_first 9038
_journal_page_last 9046
_journal_paper_doi 10.1021/acs.inorgchem.6b01542
_journal_volume 55
_journal_year 2016
_chemical_formula_moiety 'C56 H36 Fe2 N20'
_chemical_formula_sum 'C56 H36 Fe2 N20'
_chemical_formula_weight 1100.74
_space_group_crystal_system monoclinic
_space_group_IT_number 14
_space_group_name_Hall '-P 2yn'
_space_group_name_H-M_alt 'P 1 21/n 1'
_atom_sites_solution_hydrogens geom
_audit_creation_date 2015-12-22
_audit_creation_method
;
Olex2 1.2
(compiled Sep 16 2015 11:44:03 for OlexSys, GUI svn.r5103)
;
_cell_angle_alpha 90
_cell_angle_beta 105.264(8)
_cell_angle_gamma 90
_cell_formula_units_Z 2
_cell_length_a 11.391(4)
_cell_length_b 17.3510(10)
_cell_length_c 13.8180(5)
_cell_measurement_reflns_used 4689
_cell_measurement_temperature 345
_cell_measurement_theta_max 25.249
_cell_measurement_theta_min 3.597
_cell_volume 2634.7(9)
_computing_molecular_graphics 'Olex2 (Dolomanov et al., 2009)'
_computing_publication_material 'Olex2 (Dolomanov et al., 2009)'
_computing_structure_refinement 'ShelXL (Sheldrick, 2015)'
_computing_structure_solution 'ShelXT (Sheldrick, 2015)'
_diffrn_ambient_temperature 345
_diffrn_detector_area_resol_mean 8
_diffrn_measured_fraction_theta_full 0.995
_diffrn_measured_fraction_theta_max 0.995
_diffrn_measurement_device_type 'Bruker SMART APEX CCD area detector'
_diffrn_measurement_method '\w and \f scans'
_diffrn_radiation_monochromator graphite
_diffrn_radiation_type MoK\a
_diffrn_radiation_wavelength 0.71073
_diffrn_reflns_av_R_equivalents 0.1075
_diffrn_reflns_av_unetI/netI 0.1496
_diffrn_reflns_Laue_measured_fraction_full 0.995
_diffrn_reflns_Laue_measured_fraction_max 0.995
_diffrn_reflns_limit_h_max 13
_diffrn_reflns_limit_h_min -11
_diffrn_reflns_limit_k_max 20
_diffrn_reflns_limit_k_min -20
_diffrn_reflns_limit_l_max 16
_diffrn_reflns_limit_l_min -15
_diffrn_reflns_number 17306
_diffrn_reflns_point_group_measured_fraction_full 0.995
_diffrn_reflns_point_group_measured_fraction_max 0.995
_diffrn_reflns_theta_full 25.242
_diffrn_reflns_theta_max 25.252
_diffrn_reflns_theta_min 3.575
_diffrn_source 'sealed tube'
_exptl_absorpt_coefficient_mu 0.610
_exptl_absorpt_correction_T_max 0.7453
_exptl_absorpt_correction_T_min 0.6370
_exptl_absorpt_correction_type multi-scan
_exptl_absorpt_process_details
;
SADABS-2008/1 (Bruker,2008) was used for absorption correction.
wR2(int) was 0.0754 before and 0.0672 after correction.
The Ratio of minimum to maximum transmission is 0.8547.
The \l/2 correction factor is 0.0015.
;
_exptl_crystal_colour red
_exptl_crystal_colour_primary red
_exptl_crystal_density_diffrn 1.388
_exptl_crystal_description prism
_exptl_crystal_F_000 1128
_exptl_crystal_size_max 0.2
_exptl_crystal_size_mid 0.15
_exptl_crystal_size_min 0.1
_refine_diff_density_max 0.211
_refine_diff_density_min -0.265
_refine_diff_density_rms 0.054
_refine_ls_extinction_method none
_refine_ls_goodness_of_fit_ref 1.013
_refine_ls_hydrogen_treatment constr
_refine_ls_matrix_type full
_refine_ls_number_parameters 352
_refine_ls_number_reflns 4744
_refine_ls_number_restraints 0
_refine_ls_restrained_S_all 1.013
_refine_ls_R_factor_all 0.1798
_refine_ls_R_factor_gt 0.0678
_refine_ls_shift/su_max 0.001
_refine_ls_shift/su_mean 0.000
_refine_ls_structure_factor_coef Fsqd
_refine_ls_weighting_details 'w=1/[\s^2^(Fo^2^)+(0.0318P)^2^+1.3802P] where P=(Fo^2^+2Fc^2^)/3'
_refine_ls_weighting_scheme calc
_refine_ls_wR_factor_gt 0.0957
_refine_ls_wR_factor_ref 0.1192
_reflns_Friedel_coverage 0.000
_reflns_number_gt 2206
_reflns_number_total 4744
_reflns_threshold_expression 'I > 2\s(I)'
_cod_data_source_file ic6b01542_si_002.cif
_cod_data_source_block compound1p-345K
_cod_depositor_comments
;

2021-04-15
Z value and formula fixed to values more according to usual
chemical conventions.                 miguel
;
_cod_original_formula_sum 'C112 H72 Fe4 N40'
_cod_original_formula_weight 2201.49
_cod_original_formula_moiety '2(C56 H36 Fe2 N20)'
_cod_original_formula_units_Z 1
_cod_database_code 4348715
_shelxl_version_number 2013-4
_shelx_space_group_comment
;
The symmetry employed for this shelxl refinement is uniquely defined
by the following loop, which should always be used as a source of
symmetry information in preference to the above space-group names.
They are only intended as comments.
;
_shelx_estimated_absorpt_t_max 0.941
_shelx_estimated_absorpt_t_min 0.888
_olex2_refinement_description
;
1. Fixed Uiso
 At 1.2 times of:
  All C(H) groups, All C(H,H) groups
2.a Secondary CH2 refined with riding coordinates:
 C00P(H00A,H00B), C00X(H00C,H00D), C011(H01A,H01B)
2.b Aromatic/amide H refined with riding coordinates:
 C00I(H00I), C00K(H00K), C00N(H00N), C00S(H00S), C00U(H00U), C00V(H00V),
 C00W(H00W), C00Y(H00Y), C00Z(H00Z), C010(H010), C012(H012), C013(H013)
;
_olex2_submission_special_instructions 'No special instructions were received'

loop_
_space_group_symop_operation_xyz
'x, y, z'
'-x+1/2, y+1/2, -z+1/2'
'-x, -y, -z'
'x-1/2, -y-1/2, z-1/2'

loop_
_atom_site_label
_atom_site_type_symbol
_atom_site_fract_x
_atom_site_fract_y
_atom_site_fract_z
_atom_site_U_iso_or_equiv
_atom_site_adp_type
_atom_site_occupancy
_atom_site_site_symmetry_order
_atom_site_calc_flag
_atom_site_refinement_flags_posn
Fe01 Fe 0.87548(6) 0.64617(4) 0.31868(4) 0.0494(2) Uani 1 1 d .
N002 N 1.1807(3) 0.4092(2) 0.5776(3) 0.0556(11) Uani 1 1 d .
N003 N 1.0311(4) 0.5894(2) 0.3701(3) 0.0575(11) Uani 1 1 d .
N004 N 0.7254(4) 0.7106(2) 0.2687(3) 0.0559(10) Uani 1 1 d .
N005 N 0.9480(3) 0.7394(2) 0.3980(3) 0.0541(10) Uani 1 1 d .
N006 N 0.8267(4) 0.5659(2) 0.2106(3) 0.0595(10) Uani 1 1 d .
N007 N 0.9329(4) 0.7013(2) 0.2088(3) 0.0557(10) Uani 1 1 d .
C008 C 1.1124(5) 0.5480(3) 0.4006(3) 0.0468(12) Uani 1 1 d .
C009 C 1.3787(4) 0.4285(3) 0.3959(3) 0.0555(12) Uani 1 1 d .
C00A C 1.3100(4) 0.4948(3) 0.3936(3) 0.0485(12) Uani 1 1 d .
C00B C 1.2082(4) 0.4963(3) 0.4361(3) 0.0477(12) Uani 1 1 d .
C00C C 1.1960(4) 0.4474(3) 0.5140(3) 0.0488(12) Uani 1 1 d .
C00D C 1.3201(4) 0.6377(3) 0.3775(4) 0.0627(13) Uani 1 1 d .
C00E C 1.4976(5) 0.4315(3) 0.3811(3) 0.0604(14) Uani 1 1 d .
N00F N 1.5932(4) 0.4326(3) 0.3679(3) 0.0866(15) Uani 1 1 d .
N00G N 1.3088(4) 0.6999(3) 0.4043(4) 0.0905(15) Uani 1 1 d .
C00H C 1.3385(4) 0.5622(3) 0.3453(3) 0.0561(13) Uani 1 1 d .
C00I C 0.9307(4) 0.7635(3) 0.4848(4) 0.0662(14) Uani 1 1 d .
H00I H 0.8822 0.7342 0.5153 0.079 Uiso 1 1 calc R
C00J C 1.3381(5) 0.3542(4) 0.4130(4) 0.0703(14) Uani 1 1 d .
C00K C 0.7515(5) 0.5060(3) 0.2084(4) 0.0734(16) Uani 1 1 d .
H00K H 0.7127 0.5011 0.2594 0.088 Uiso 1 1 calc R
C00L C 1.0167(4) 0.7837(3) 0.3546(4) 0.0600(13) Uani 1 1 d .
N00M N 1.3059(5) 0.2927(3) 0.4227(4) 0.1132(19) Uani 1 1 d .
C00N C 0.6314(5) 0.7182(3) 0.3110(4) 0.0696(14) Uani 1 1 d .
H00N H 0.6257 0.6838 0.3611 0.084 Uiso 1 1 calc R
C00O C 1.3899(5) 0.5571(3) 0.2639(4) 0.0809(17) Uani 1 1 d .
C00P C 0.9688(5) 0.6396(3) 0.1471(4) 0.0802(16) Uani 1 1 d .
H00A H 1.0503 0.6216 0.1795 0.096 Uiso 1 1 calc R
H00B H 0.9685 0.6597 0.0816 0.096 Uiso 1 1 calc R
C00Q C 0.7317(5) 0.7614(3) 0.1964(3) 0.0568(13) Uani 1 1 d .
C00R C 0.8801(5) 0.5740(3) 0.1359(4) 0.0705(15) Uani 1 1 d .
C00S C 0.6487(6) 0.8195(3) 0.1680(4) 0.0750(16) Uani 1 1 d .
H00S H 0.6563 0.8543 0.1189 0.090 Uiso 1 1 calc R
N00T N 1.4278(6) 0.5509(3) 0.1952(4) 0.124(2) Uani 1 1 d .
C00U C 0.9818(6) 0.8300(4) 0.5304(4) 0.091(2) Uani 1 1 d .
H00U H 0.9690 0.8447 0.5916 0.109 Uiso 1 1 calc R
C00V C 1.0688(5) 0.8515(4) 0.3965(5) 0.0884(18) Uani 1 1 d .
H00V H 1.1151 0.8812 0.3644 0.106 Uiso 1 1 calc R
C00W C 0.5449(5) 0.7741(4) 0.2833(5) 0.0874(17) Uani 1 1 d .
H00W H 0.4803 0.7766 0.3126 0.105 Uiso 1 1 calc R
C00X C 1.0358(5) 0.7506(3) 0.2592(4) 0.0761(16) Uani 1 1 d .
H00C H 1.0444 0.7922 0.2147 0.091 Uiso 1 1 calc R
H00D H 1.1103 0.7206 0.2746 0.091 Uiso 1 1 calc R
C00Y C 0.7303(6) 0.4527(4) 0.1349(6) 0.098(2) Uani 1 1 d .
H00Y H 0.6801 0.4107 0.1370 0.118 Uiso 1 1 calc R
C00Z C 1.0512(6) 0.8743(4) 0.4863(6) 0.104(2) Uani 1 1 d .
H00Z H 1.0863 0.9196 0.5167 0.125 Uiso 1 1 calc R
C010 C 0.5545(6) 0.8266(3) 0.2116(5) 0.0924(19) Uani 1 1 d .
H010 H 0.4981 0.8663 0.1930 0.111 Uiso 1 1 calc R
C011 C 0.8292(5) 0.7461(3) 0.1455(3) 0.0692(15) Uani 1 1 d .
H01A H 0.8594 0.7949 0.1276 0.083 Uiso 1 1 calc R
H01B H 0.7948 0.7179 0.0840 0.083 Uiso 1 1 calc R
C012 C 0.7823(7) 0.4605(4) 0.0582(6) 0.108(2) Uani 1 1 d .
H012 H 0.7669 0.4245 0.0066 0.129 Uiso 1 1 calc R
C013 C 0.8586(6) 0.5224(4) 0.0566(5) 0.0959(19) Uani 1 1 d .
H013 H 0.8944 0.5291 0.0040 0.115 Uiso 1 1 calc R

loop_
_atom_site_aniso_label
_atom_site_aniso_U_11
_atom_site_aniso_U_22
_atom_site_aniso_U_33
_atom_site_aniso_U_23
_atom_site_aniso_U_13
_atom_site_aniso_U_12
Fe01 0.0536(4) 0.0521(4) 0.0460(4) 0.0086(4) 0.0196(3) 0.0003(4)
N002 0.057(3) 0.060(3) 0.055(2) 0.011(2) 0.024(2) 0.014(2)
N003 0.063(3) 0.061(3) 0.055(2) 0.011(2) 0.028(2) 0.000(2)
N004 0.065(3) 0.055(3) 0.051(2) 0.002(2) 0.020(2) -0.010(2)
N005 0.057(3) 0.061(3) 0.044(2) 0.003(2) 0.013(2) 0.003(2)
N006 0.059(3) 0.061(3) 0.061(3) 0.005(2) 0.021(2) 0.004(2)
N007 0.054(3) 0.067(3) 0.052(2) 0.007(2) 0.024(2) -0.005(2)
C008 0.048(3) 0.054(3) 0.045(3) -0.001(3) 0.023(3) -0.014(3)
C009 0.049(3) 0.058(3) 0.069(3) -0.003(3) 0.034(3) -0.004(3)
C00A 0.046(3) 0.057(3) 0.046(3) 0.001(2) 0.018(2) 0.001(3)
C00B 0.042(3) 0.059(3) 0.047(3) 0.008(2) 0.020(2) 0.006(3)
C00C 0.046(3) 0.057(3) 0.049(3) 0.001(3) 0.021(2) 0.009(2)
C00D 0.058(3) 0.067(4) 0.066(3) 0.009(3) 0.022(3) -0.008(3)
C00E 0.064(4) 0.057(3) 0.064(3) -0.005(3) 0.023(3) 0.001(3)
N00F 0.065(3) 0.089(3) 0.115(4) -0.009(3) 0.041(3) -0.006(3)
N00G 0.106(4) 0.071(3) 0.099(4) 0.002(3) 0.035(3) 0.002(3)
C00H 0.060(3) 0.060(3) 0.057(3) 0.006(3) 0.031(3) 0.001(3)
C00I 0.066(4) 0.071(4) 0.057(3) -0.002(3) 0.008(3) 0.008(3)
C00J 0.082(4) 0.066(4) 0.083(4) -0.009(4) 0.059(3) -0.002(4)
C00K 0.066(4) 0.067(4) 0.077(4) 0.004(3) 0.000(3) -0.013(3)
C00L 0.050(3) 0.059(3) 0.064(3) 0.010(3) 0.003(3) -0.006(3)
N00M 0.156(5) 0.067(3) 0.157(5) -0.013(3) 0.113(4) -0.013(4)
C00N 0.073(4) 0.075(4) 0.066(3) 0.000(3) 0.026(3) -0.008(3)
C00O 0.110(5) 0.072(4) 0.078(4) 0.018(3) 0.055(4) 0.007(3)
C00P 0.096(4) 0.094(4) 0.067(3) -0.001(3) 0.050(3) 0.003(4)
C00Q 0.056(4) 0.057(3) 0.051(3) 0.003(3) 0.002(3) -0.012(3)
C00R 0.080(4) 0.070(4) 0.063(3) -0.014(3) 0.022(3) 0.000(3)
C00S 0.080(5) 0.068(4) 0.068(4) 0.010(3) 0.002(3) -0.001(4)
N00T 0.187(6) 0.110(4) 0.107(4) 0.028(3) 0.097(4) 0.022(4)
C00U 0.097(5) 0.083(5) 0.071(4) -0.018(4) -0.014(4) 0.016(4)
C00V 0.073(4) 0.071(4) 0.105(5) 0.007(4) -0.004(4) -0.023(4)
C00W 0.065(4) 0.092(5) 0.106(5) -0.009(4) 0.023(4) 0.007(4)
C00X 0.070(4) 0.084(4) 0.079(4) 0.022(3) 0.027(3) -0.015(3)
C00Y 0.098(5) 0.082(5) 0.097(5) -0.006(5) -0.004(4) -0.010(4)
C00Z 0.096(6) 0.072(5) 0.115(6) -0.024(5) -0.025(4) -0.010(4)
C010 0.077(5) 0.077(5) 0.108(5) -0.004(4) -0.001(4) 0.015(4)
C011 0.078(4) 0.075(4) 0.054(3) 0.022(3) 0.016(3) -0.012(3)
C012 0.118(6) 0.088(5) 0.099(6) -0.040(5) -0.003(5) 0.003(5)
C013 0.102(5) 0.108(5) 0.083(4) -0.016(4) 0.034(4) 0.019(4)

loop_
_atom_type_symbol
_atom_type_description
_atom_type_scat_dispersion_real
_atom_type_scat_dispersion_imag
_atom_type_scat_source
C C 0.0033 0.0016 'International Tables Vol C Tables 4.2.6.8 and 6.1.1.4'
H H 0.0000 0.0000 'International Tables Vol C Tables 4.2.6.8 and 6.1.1.4'
Fe Fe 0.3463 0.8444 'International Tables Vol C Tables 4.2.6.8 and 6.1.1.4'
N N 0.0061 0.0033 'International Tables Vol C Tables 4.2.6.8 and 6.1.1.4'

loop_
_geom_angle_atom_site_label_1
_geom_angle_atom_site_label_2
_geom_angle_atom_site_label_3
_geom_angle
_geom_angle_site_symmetry_1
_geom_angle_site_symmetry_3
N002 Fe01 N003 85.88(15) 3_766 .
N002 Fe01 N004 96.43(16) 3_766 .
N002 Fe01 N005 99.31(16) 3_766 .
N002 Fe01 N006 97.09(16) 3_766 .
N002 Fe01 N007 178.60(15) 3_766 .
N003 Fe01 N004 175.84(15) . .
N003 Fe01 N005 90.24(15) . .
N003 Fe01 N006 88.16(15) . .
N003 Fe01 N007 93.90(15) . .
N004 Fe01 N006 94.97(14) . .
N004 Fe01 N007 83.88(16) . .
N005 Fe01 N004 85.98(14) . .
N005 Fe01 N006 163.36(17) . .
N005 Fe01 N007 82.07(16) . .
N006 Fe01 N007 81.52(16) . .
C00C N002 Fe01 169.1(4) . 3_766
C008 N003 Fe01 171.1(4) . .
C00N N004 Fe01 127.2(4) . .
C00Q N004 Fe01 114.4(4) . .
C00Q N004 C00N 117.2(4) . .
C00I N005 Fe01 127.4(4) . .
C00I N005 C00L 117.6(4) . .
C00L N005 Fe01 114.9(3) . .
C00K N006 Fe01 127.1(4) . .
C00R N006 Fe01 114.0(4) . .
C00R N006 C00K 118.8(5) . .
C00P N007 Fe01 106.1(3) . .
C00X N007 Fe01 107.0(3) . .
C00X N007 C00P 112.6(4) . .
C00X N007 C011 112.6(4) . .
C011 N007 Fe01 108.7(3) . .
C011 N007 C00P 109.5(4) . .
N003 C008 C00B 178.3(5) . .
C00A C009 C00E 121.3(4) . .
C00A C009 C00J 123.6(4) . .
C00J C009 C00E 115.1(4) . .
C009 C00A C00B 121.2(4) . .
C009 C00A C00H 119.6(4) . .
C00H C00A C00B 119.1(4) . .
C008 C00B C00A 120.6(4) . .
C008 C00B C00C 115.5(4) . .
C00C C00B C00A 123.9(4) . .
N002 C00C C00B 176.6(5) . .
N00G C00D C00H 178.0(5) . .
N00F C00E C009 178.6(6) . .
C00D C00H C00A 122.8(4) . .
C00O C00H C00A 121.2(4) . .
C00O C00H C00D 116.0(4) . .
N005 C00I H00I 118.9 . .
N005 C00I C00U 122.2(5) . .
C00U C00I H00I 118.9 . .
N00M C00J C009 176.8(5) . .
N006 C00K H00K 118.8 . .
N006 C00K C00Y 122.4(6) . .
C00Y C00K H00K 118.8 . .
N005 C00L C00V 122.6(5) . .
N005 C00L C00X 114.1(4) . .
C00V C00L C00X 123.3(5) . .
N004 C00N H00N 118.5 . .
N004 C00N C00W 122.9(5) . .
C00W C00N H00N 118.5 . .
N00T C00O C00H 177.0(7) . .
N007 C00P H00A 109.9 . .
N007 C00P H00B 109.9 . .
N007 C00P C00R 108.9(4) . .
H00A C00P H00B 108.3 . .
C00R C00P H00A 109.9 . .
C00R C00P H00B 109.9 . .
N004 C00Q C00S 121.8(5) . .
N004 C00Q C011 115.2(5) . .
C00S C00Q C011 122.8(5) . .
N006 C00R C00P 115.6(5) . .
N006 C00R C013 121.4(5) . .
C013 C00R C00P 123.0(6) . .
C00Q C00S H00S 119.9 . .
C00Q C00S C010 120.3(5) . .
C010 C00S H00S 119.9 . .
C00I C00U H00U 120.1 . .
C00Z C00U C00I 119.8(6) . .
C00Z C00U H00U 120.1 . .
C00L C00V H00V 120.7 . .
C00Z C00V C00L 118.7(6) . .
C00Z C00V H00V 120.7 . .
C00N C00W H00W 120.5 . .
C00N C00W C010 119.1(6) . .
C010 C00W H00W 120.5 . .
N007 C00X C00L 110.8(4) . .
N007 C00X H00C 109.5 . .
N007 C00X H00D 109.5 . .
C00L C00X H00C 109.5 . .
C00L C00X H00D 109.5 . .
H00C C00X H00D 108.1 . .
C00K C00Y H00Y 120.2 . .
C00K C00Y C012 119.5(7) . .
C012 C00Y H00Y 120.2 . .
C00U C00Z C00V 119.1(6) . .
C00U C00Z H00Z 120.5 . .
C00V C00Z H00Z 120.5 . .
C00S C010 C00W 118.6(6) . .
C00S C010 H010 120.7 . .
C00W C010 H010 120.7 . .
N007 C011 H01A 109.0 . .
N007 C011 H01B 109.0 . .
C00Q C011 N007 113.0(4) . .
C00Q C011 H01A 109.0 . .
C00Q C011 H01B 109.0 . .
H01A C011 H01B 107.8 . .
C00Y C012 H012 120.1 . .
C00Y C012 C013 119.8(6) . .
C013 C012 H012 120.1 . .
C00R C013 H013 121.0 . .
C012 C013 C00R 118.0(6) . .
C012 C013 H013 121.0 . .

loop_
_geom_bond_atom_site_label_1
_geom_bond_atom_site_label_2
_geom_bond_distance
_geom_bond_site_symmetry_2
Fe01 N002 1.967(4) 3_766
Fe01 N003 1.989(5) .
Fe01 N004 2.007(4) .
Fe01 N005 2.006(4) .
Fe01 N006 2.011(4) .
Fe01 N007 2.042(3) .
N002 Fe01 1.967(4) 3_766
N002 C00C 1.150(5) .
N003 C008 1.159(5) .
N004 C00N 1.354(6) .
N004 C00Q 1.348(5) .
N005 C00I 1.332(5) .
N005 C00L 1.345(5) .
N006 C00K 1.342(6) .
N006 C00R 1.336(6) .
N007 C00P 1.492(5) .
N007 C00X 1.470(5) .
N007 C011 1.490(5) .
C008 C00B 1.398(6) .
C009 C00A 1.387(6) .
C009 C00E 1.423(7) .
C009 C00J 1.410(7) .
C00A C00B 1.431(6) .
C00A C00H 1.425(6) .
C00B C00C 1.406(6) .
C00D N00G 1.159(6) .
C00D C00H 1.417(7) .
C00E N00F 1.151(6) .
C00H C00O 1.401(7) .
C00I H00I 0.9300 .
C00I C00U 1.369(7) .
C00J N00M 1.149(6) .
C00K H00K 0.9300 .
C00K C00Y 1.348(7) .
C00L C00V 1.375(7) .
C00L C00X 1.506(6) .
C00N H00N 0.9300 .
C00N C00W 1.364(7) .
C00O N00T 1.145(6) .
C00P H00A 0.9700 .
C00P H00B 0.9700 .
C00P C00R 1.502(7) .
C00Q C00S 1.367(6) .
C00Q C011 1.486(6) .
C00R C013 1.386(7) .
C00S H00S 0.9300 .
C00S C010 1.367(7) .
C00U H00U 0.9300 .
C00U C00Z 1.357(8) .
C00V H00V 0.9300 .
C00V C00Z 1.366(8) .
C00W H00W 0.9300 .
C00W C010 1.371(7) .
C00X H00C 0.9700 .
C00X H00D 0.9700 .
C00Y H00Y 0.9300 .
C00Y C012 1.350(8) .
C00Z H00Z 0.9300 .
C010 H010 0.9300 .
C011 H01A 0.9700 .
C011 H01B 0.9700 .
C012 H012 0.9300 .
C012 C013 1.385(8) .
C013 H013 0.9300 .

loop_
_geom_torsion_atom_site_label_1
_geom_torsion_atom_site_label_2
_geom_torsion_atom_site_label_3
_geom_torsion_atom_site_label_4
_geom_torsion
Fe01 N004 C00N C00W 167.0(4)
Fe01 N004 C00Q C00S -167.0(3)
Fe01 N004 C00Q C011 17.3(5)
Fe01 N005 C00I C00U -177.5(3)
Fe01 N005 C00L C00V 177.1(4)
Fe01 N005 C00L C00X -5.6(5)
Fe01 N006 C00K C00Y -176.0(4)
Fe01 N006 C00R C00P 1.7(6)
Fe01 N006 C00R C013 178.4(4)
Fe01 N007 C00P C00R 38.9(4)
Fe01 N007 C00X C00L -35.9(4)
Fe01 N007 C011 C00Q 20.0(4)
N004 C00N C00W C010 -2.0(8)
N004 C00Q C00S C010 -1.3(7)
N004 C00Q C011 N007 -25.2(5)
N005 C00I C00U C00Z 1.1(8)
N005 C00L C00V C00Z 0.7(8)
N005 C00L C00X N007 28.4(6)
N006 C00K C00Y C012 -2.5(9)
N006 C00R C013 C012 -1.7(8)
N007 C00P C00R N006 -27.9(6)
N007 C00P C00R C013 155.4(5)
C009 C00A C00B C008 -153.8(4)
C009 C00A C00B C00C 26.0(7)
C009 C00A C00H C00D -148.2(5)
C009 C00A C00H C00O 30.1(7)
C00B C00A C00H C00D 33.7(6)
C00B C00A C00H C00O -148.0(5)
C00E C009 C00A C00B -161.7(4)
C00E C009 C00A C00H 20.4(7)
C00H C00A C00B C008 24.2(6)
C00H C00A C00B C00C -156.0(4)
C00I N005 C00L C00V 0.3(7)
C00I N005 C00L C00X 177.6(4)
C00I C00U C00Z C00V 0.0(9)
C00J C009 C00A C00B 18.1(7)
C00J C009 C00A C00H -159.9(4)
C00K N006 C00R C00P -176.4(4)
C00K N006 C00R C013 0.4(7)
C00K C00Y C012 C013 1.2(10)
C00L N005 C00I C00U -1.2(7)
C00L C00V C00Z C00U -0.8(9)
C00N N004 C00Q C00S 1.4(6)
C00N N004 C00Q C011 -174.3(4)
C00N C00W C010 C00S 2.1(8)
C00P N007 C00X C00L -152.1(4)
C00P N007 C011 C00Q 135.6(4)
C00P C00R C013 C012 174.9(5)
C00Q N004 C00N C00W 0.2(7)
C00Q C00S C010 C00W -0.5(8)
C00R N006 C00K C00Y 1.7(7)
C00S C00Q C011 N007 159.2(4)
C00V C00L C00X N007 -154.3(4)
C00X N007 C00P C00R 155.6(4)
C00X N007 C011 C00Q -98.4(4)
C00X C00L C00V C00Z -176.3(5)
C00Y C012 C013 C00R 0.9(10)
C011 N007 C00P C00R -78.3(5)
C011 N007 C00X C00L 83.5(4)
C011 C00Q C00S C010 174.1(5)
